data_4320696
loop_
_publ_author_name
'Shaowu Du'
'Jason A. Kautz'
'Thomas D. McGrath'
'F. Gordon A. Stone'

_publ_contact_author_address
; Department of Chemistry and Biochemistry
 Baylor University
 PO Box 97348
 Waco
 TX, 76798-7348
;
_publ_contact_author_email Gordon_Stone@baylor.edu
_publ_contact_author_fax '254 710 2403'
_publ_contact_author_name 'Prof. F. Gordon A. Stone'
_publ_contact_author_phone '254 710 4427'
_publ_section_title
;
 Synthesis and Reactivity of the Monocarbon Molybdenacarborane Anion
 [1,2-\m-NHBut-2,2,2-(CO)3-closo-2,1-MoCB10H10]-
;
_journal_name_full 'Inorganic Chemistry'
_journal_page_first 6563
_journal_page_last 6571
_journal_paper_doi 10.1021/ic010508i
_journal_volume 40
_journal_year 2001
_chemical_formula_moiety '[N(PPh~3~)~2~][1,2-\m-NHBu^t^-2,2,2-(CO)~3~-closo-2,1-WCB~10~H~10~]'
_chemical_formula_sum 'C46 H54 B10 Cl4 N2 O3 P2 W'
_chemical_formula_weight 1178.60
_space_group_IT_number 2
_symmetry_cell_setting triclinic
_symmetry_space_group_name_Hall '-P 1'
_symmetry_space_group_name_H-M 'P -1'
_atom_sites_solution_hydrogens geom
_atom_sites_solution_primary direct
_atom_sites_solution_secondary difmap
_audit_creation_method SHELXL-97
_cell_angle_alpha 91.484(10)
_cell_angle_beta 104.077(7)
_cell_angle_gamma 97.696(9)
_cell_formula_units_Z 2
_cell_length_a 9.8637(7)
_cell_length_b 15.146(2)
_cell_length_c 18.481(2)
_cell_measurement_reflns_used 23
_cell_measurement_temperature 173(2)
_cell_measurement_theta_max 20
_cell_measurement_theta_min 15
_cell_volume 2649.0(5)
_computing_cell_refinement 'Enraf-Nonius CAD4 (1989)'
_computing_data_collection 'Enraf-Nonius CAD4 (1989)'
_computing_data_reduction 'XCAD4 Siemens Software (Harms, 1993)'
_computing_molecular_graphics 'XP in SHELXTL-PC (Bruker, 1995)'
_computing_publication_material 'SHELXL-97 (Sheldrick, 1997)'
_computing_structure_refinement 'SHELXL-97 (Sheldrick, 1997)'
_computing_structure_solution 'SHELXS-97 (Sheldrick, 1997)'
_diffrn_ambient_temperature 173(2)
_diffrn_measured_fraction_theta_full 0.995
_diffrn_measured_fraction_theta_max 0.995
_diffrn_measurement_device_type 'Enraf-Nonius CAD4'
_diffrn_measurement_method \w-2\q
_diffrn_radiation_monochromator graphite
_diffrn_radiation_source 'fine-focus sealed tube'
_diffrn_radiation_type MoK\a
_diffrn_radiation_wavelength 0.71073
_diffrn_reflns_av_R_equivalents 0.0181
_diffrn_reflns_av_sigmaI/netI 0.0282
_diffrn_reflns_limit_h_max 12
_diffrn_reflns_limit_h_min 0
_diffrn_reflns_limit_k_max 18
_diffrn_reflns_limit_k_min -18
_diffrn_reflns_limit_l_max 22
_diffrn_reflns_limit_l_min -23
_diffrn_reflns_number 11557
_diffrn_reflns_theta_full 26.47
_diffrn_reflns_theta_max 26.47
_diffrn_reflns_theta_min 1.72
_diffrn_standards_decay_% 6.4
_diffrn_standards_interval_time 120
_diffrn_standards_number 3
_exptl_absorpt_coefficient_mu 2.484
_exptl_absorpt_correction_T_max 0.8174
_exptl_absorpt_correction_T_min 0.3774
_exptl_absorpt_correction_type 'Numerical; SHELXTL vs. 5.03'
_exptl_crystal_colour purple
_exptl_crystal_density_diffrn 1.478
_exptl_crystal_density_method 'not measured'
_exptl_crystal_description plates
_exptl_crystal_F_000 1180
_exptl_crystal_size_max 0.56
_exptl_crystal_size_mid 0.39
_exptl_crystal_size_min 0.08
_refine_diff_density_max 0.999
_refine_diff_density_min -1.073
_refine_diff_density_rms 0.092
_refine_ls_extinction_method none
_refine_ls_goodness_of_fit_ref 1.053
_refine_ls_hydrogen_treatment mixed
_refine_ls_matrix_type full
_refine_ls_number_parameters 662
_refine_ls_number_reflns 10891
_refine_ls_number_restraints 0
_refine_ls_restrained_S_all 1.053
_refine_ls_R_factor_all 0.0380
_refine_ls_R_factor_gt 0.0304
_refine_ls_shift/su_max 0.068
_refine_ls_shift/su_mean 0.001
_refine_ls_structure_factor_coef Fsqd
_refine_ls_weighting_details 'calc w=1/[\s^2^(Fo^2^)+(0.0297P)^2^+5.0395P] where P=(Fo^2^+2Fc^2^)/3'
_refine_ls_weighting_scheme calc
_refine_ls_wR_factor_gt 0.0674
_refine_ls_wR_factor_ref 0.0709
_reflns_number_gt 9753
_reflns_number_total 10891
_reflns_threshold_expression >2sigma(I)
_cod_data_source_file ic010508i_2.cif
_cod_data_source_block 2
_cod_depositor_comments
;
The following automatic conversions were performed:

'_symmetry_cell_setting' value 'Triclinic' changed to 'triclinic'
according to the built-in table from CIF Core dictionary named
'cif_core.dic' version 2.4.1 from 2010-06-29.

Automatic conversion script
Id: cif_fix_values 1646 2011-03-28 12:23:43Z adriana 

The following automatic conversions were performed:

data name '_atom_site_symetry_multiplicity' was replaced with
'_atom_site_symmetry_multiplicity' as specified in the replacement
file 'data/replacement-values/replacement_tags.lst'.

Automatic conversion script
Id: cif_correct_tags 9268 2022-04-12 08:56:07Z antanas 
;
_cod_database_code 4320696

loop_
_symmetry_equiv_pos_as_xyz
'x, y, z'
'-x, -y, -z'

loop_
_atom_site_label
_atom_site_type_symbol
_atom_site_fract_x
_atom_site_fract_y
_atom_site_fract_z
_atom_site_U_iso_or_equiv
_atom_site_adp_type
_atom_site_occupancy
_atom_site_symmetry_multiplicity
_atom_site_calc_flag
_atom_site_refinement_flags
_atom_site_disorder_assembly
_atom_site_disorder_group
W W 0.189763(14) 0.241661(9) 0.383094(8) 0.02133(5) Uani 1 1 d . . .
C1 C 0.2809(3) 0.2865(2) 0.29171(18) 0.0224(7) Uani 1 1 d . . .
B2 B 0.2314(4) 0.3792(3) 0.3319(2) 0.0236(8) Uani 1 1 d . . .
H2 H 0.2954 0.4281 0.3780 0.028 Uiso 1 1 calc R . .
B3 B 0.0477(4) 0.3490(3) 0.3222(2) 0.0237(8) Uani 1 1 d . . .
H3 H -0.0106 0.3755 0.3611 0.028 Uiso 1 1 calc R . .
B4 B -0.0061(4) 0.2359(3) 0.2753(2) 0.0243(8) Uani 1 1 d . . .
H4 H -0.0989 0.1902 0.2843 0.029 Uiso 1 1 calc R . .
B5 B 0.1439(4) 0.1972(3) 0.2560(2) 0.0243(8) Uani 1 1 d . . .
H5 H 0.1484 0.1238 0.2508 0.029 Uiso 1 1 calc R . .
B6 B 0.2701(4) 0.3801(3) 0.2435(2) 0.0262(8) Uani 1 1 d . . .
H6 H 0.3628 0.4256 0.2343 0.031 Uiso 1 1 calc R . .
B7 B 0.1155(4) 0.4192(3) 0.2573(2) 0.0262(8) Uani 1 1 d . . .
H7 H 0.1028 0.4915 0.2551 0.031 Uiso 1 1 calc R . .
B8 B -0.0293(4) 0.3338(3) 0.2232(2) 0.0271(8) Uani 1 1 d . . .
H8 H -0.1381 0.3502 0.1994 0.033 Uiso 1 1 calc R . .
B9 B 0.0322(4) 0.2436(3) 0.1843(2) 0.0262(8) Uani 1 1 d . . .
H9 H -0.0349 0.2015 0.1343 0.031 Uiso 1 1 calc R . .
B10 B 0.2191(4) 0.2702(3) 0.1977(2) 0.0275(8) Uani 1 1 d . . .
H10 H 0.2788 0.2447 0.1591 0.033 Uiso 1 1 calc R . .
B11 B 0.1074(4) 0.3542(3) 0.1750(2) 0.0285(9) Uani 1 1 d . . .
H11 H 0.0904 0.3840 0.1192 0.034 Uiso 1 1 calc R . .
C2 C 0.0269(4) 0.2226(3) 0.4308(2) 0.0342(9) Uani 1 1 d . . .
O2 O -0.0656(3) 0.2131(2) 0.45880(18) 0.0523(8) Uani 1 1 d . . .
C3 C 0.2799(5) 0.3089(3) 0.4812(2) 0.0374(9) Uani 1 1 d . . .
O3 O 0.3297(5) 0.3528(2) 0.53519(18) 0.0696(11) Uani 1 1 d . . .
C4 C 0.1985(4) 0.1140(3) 0.4029(2) 0.0321(8) Uani 1 1 d . . .
O4 O 0.1992(3) 0.03886(19) 0.4106(2) 0.0510(8) Uani 1 1 d . . .
N1 N 0.3982(3) 0.2629(2) 0.34762(17) 0.0274(6) Uani 1 1 d . . .
H1 H 0.463(5) 0.317(3) 0.376(3) 0.059(14) Uiso 1 1 d . . .
C5 C 0.5075(4) 0.2075(3) 0.3367(2) 0.0370(9) Uani 1 1 d . . .
C6 C 0.4427(5) 0.1228(3) 0.2865(3) 0.0469(11) Uani 1 1 d . . .
H6A H 0.3773 0.0858 0.3096 0.070 Uiso 1 1 calc R . .
H6B H 0.5179 0.0892 0.2804 0.070 Uiso 1 1 calc R . .
H6C H 0.3914 0.1392 0.2375 0.070 Uiso 1 1 calc R . .
C7 C 0.5797(4) 0.1827(3) 0.4146(3) 0.0474(11) Uani 1 1 d . . .
H7A H 0.6213 0.2372 0.4464 0.071 Uiso 1 1 calc R . .
H7B H 0.6543 0.1471 0.4113 0.071 Uiso 1 1 calc R . .
H7C H 0.5101 0.1478 0.4364 0.071 Uiso 1 1 calc R . .
C8 C 0.6092(4) 0.2656(3) 0.3021(3) 0.0469(11) Uani 1 1 d . . .
H8A H 0.6506 0.3192 0.3350 0.070 Uiso 1 1 calc R . .
H8B H 0.5583 0.2829 0.2534 0.070 Uiso 1 1 calc R . .
H8C H 0.6844 0.2323 0.2956 0.070 Uiso 1 1 calc R . .
N2 N 0.4021(3) 0.19446(18) 0.85450(15) 0.0209(6) Uani 1 1 d . . .
P1 P 0.48611(8) 0.25866(5) 0.80861(5) 0.01805(16) Uani 1 1 d . . .
C11 C 0.3876(3) 0.3457(2) 0.77123(18) 0.0217(7) Uani 1 1 d . . .
C12 C 0.4273(4) 0.4004(2) 0.7180(2) 0.0303(8) Uani 1 1 d . . .
H12 H 0.5068 0.3911 0.6999 0.036 Uiso 1 1 calc R . .
C13 C 0.3506(5) 0.4684(3) 0.6917(2) 0.0386(9) Uani 1 1 d . . .
H13 H 0.3776 0.5057 0.6555 0.046 Uiso 1 1 calc R . .
C14 C 0.2357(5) 0.4819(3) 0.7180(2) 0.0439(10) Uani 1 1 d . . .
H14 H 0.1831 0.5282 0.6994 0.053 Uiso 1 1 calc R . .
C15 C 0.1957(5) 0.4291(3) 0.7707(3) 0.0445(10) Uani 1 1 d . . .
H15 H 0.1169 0.4396 0.7890 0.053 Uiso 1 1 calc R . .
C16 C 0.2708(4) 0.3603(3) 0.7972(2) 0.0323(8) Uani 1 1 d . . .
H16 H 0.2423 0.3231 0.8331 0.039 Uiso 1 1 calc R . .
C21 C 0.6475(3) 0.3093(2) 0.87207(18) 0.0206(6) Uani 1 1 d . . .
C22 C 0.6727(4) 0.2963(2) 0.94828(19) 0.0270(7) Uani 1 1 d . . .
H22 H 0.6039 0.2606 0.9672 0.032 Uiso 1 1 calc R . .
C23 C 0.7986(4) 0.3357(3) 0.9964(2) 0.0357(9) Uani 1 1 d . . .
H23 H 0.8164 0.3268 1.0484 0.043 Uiso 1 1 calc R . .
C24 C 0.8979(4) 0.3878(2) 0.9687(2) 0.0327(8) Uani 1 1 d . . .
H24 H 0.9845 0.4139 1.0018 0.039 Uiso 1 1 calc R . .
C25 C 0.8731(4) 0.4024(2) 0.8940(2) 0.0331(8) Uani 1 1 d . . .
H25 H 0.9417 0.4393 0.8758 0.040 Uiso 1 1 calc R . .
C26 C 0.7483(4) 0.3633(2) 0.8451(2) 0.0287(8) Uani 1 1 d . . .
H26 H 0.7312 0.3733 0.7934 0.034 Uiso 1 1 calc R . .
C31 C 0.5358(3) 0.2050(2) 0.73282(18) 0.0203(6) Uani 1 1 d . . .
C32 C 0.6563(4) 0.1622(2) 0.7488(2) 0.0304(8) Uani 1 1 d . . .
H32 H 0.7136 0.1645 0.7984 0.037 Uiso 1 1 calc R . .
C33 C 0.6913(4) 0.1165(3) 0.6915(2) 0.0379(9) Uani 1 1 d . . .
H33 H 0.7728 0.0874 0.7020 0.045 Uiso 1 1 calc R . .
C34 C 0.6087(4) 0.1130(3) 0.6195(2) 0.0358(9) Uani 1 1 d . . .
H34 H 0.6338 0.0819 0.5805 0.043 Uiso 1 1 calc R . .
C35 C 0.4899(4) 0.1546(3) 0.6038(2) 0.0334(8) Uani 1 1 d . . .
H35 H 0.4331 0.1518 0.5540 0.040 Uiso 1 1 calc R . .
C36 C 0.4527(4) 0.2005(2) 0.66018(19) 0.0271(7) Uani 1 1 d . . .
H36 H 0.3703 0.2289 0.6491 0.033 Uiso 1 1 calc R . .
P2 P 0.29179(8) 0.10578(5) 0.83395(5) 0.01841(16) Uani 1 1 d . . .
C41 C 0.1535(3) 0.1119(2) 0.88122(18) 0.0224(7) Uani 1 1 d . . .
C42 C 0.0290(4) 0.0517(3) 0.8599(2) 0.0339(8) Uani 1 1 d . . .
H42 H 0.0158 0.0089 0.8194 0.041 Uiso 1 1 calc R . .
C43 C -0.0751(4) 0.0544(3) 0.8977(3) 0.0444(10) Uani 1 1 d . . .
H43 H -0.1603 0.0135 0.8831 0.053 Uiso 1 1 calc R . .
C44 C -0.0557(4) 0.1165(3) 0.9570(2) 0.0446(10) Uani 1 1 d . . .
H44 H -0.1272 0.1177 0.9833 0.053 Uiso 1 1 calc R . .
C45 C 0.0674(4) 0.1769(3) 0.9782(2) 0.0392(9) Uani 1 1 d . . .
H45 H 0.0800 0.2197 1.0186 0.047 Uiso 1 1 calc R . .
C46 C 0.1727(4) 0.1750(2) 0.94008(19) 0.0281(7) Uani 1 1 d . . .
H46 H 0.2572 0.2165 0.9542 0.034 Uiso 1 1 calc R . .
C51 C 0.3760(3) 0.0104(2) 0.86501(17) 0.0197(6) Uani 1 1 d . . .
C52 C 0.2986(4) -0.0750(2) 0.8547(2) 0.0266(7) Uani 1 1 d . . .
H52 H 0.2009 -0.0833 0.8301 0.032 Uiso 1 1 calc R . .
C53 C 0.3639(4) -0.1478(2) 0.8801(2) 0.0308(8) Uani 1 1 d . . .
H53 H 0.3112 -0.2060 0.8722 0.037 Uiso 1 1 calc R . .
C54 C 0.5054(4) -0.1359(2) 0.9172(2) 0.0297(8) Uani 1 1 d . . .
H54 H 0.5499 -0.1859 0.9347 0.036 Uiso 1 1 calc R . .
C55 C 0.5821(4) -0.0511(2) 0.9286(2) 0.0283(8) Uani 1 1 d . . .
H55 H 0.6790 -0.0430 0.9546 0.034 Uiso 1 1 calc R . .
C56 C 0.5187(3) 0.0221(2) 0.90245(19) 0.0247(7) Uani 1 1 d . . .
H56 H 0.5723 0.0800 0.9100 0.030 Uiso 1 1 calc R . .
C61 C 0.2046(3) 0.0869(2) 0.73630(18) 0.0206(6) Uani 1 1 d . . .
C62 C 0.2354(4) 0.0228(2) 0.6903(2) 0.0290(8) Uani 1 1 d . . .
H62 H 0.2965 -0.0184 0.7112 0.035 Uiso 1 1 calc R . .
C63 C 0.1772(4) 0.0188(3) 0.6139(2) 0.0354(9) Uani 1 1 d . . .
H63 H 0.1986 -0.0252 0.5825 0.042 Uiso 1 1 calc R . .
C64 C 0.0882(4) 0.0784(3) 0.5831(2) 0.0332(8) Uani 1 1 d . . .
H64 H 0.0502 0.0761 0.5306 0.040 Uiso 1 1 calc R . .
C65 C 0.0542(4) 0.1416(3) 0.6286(2) 0.0340(8) Uani 1 1 d . . .
H65 H -0.0085 0.1818 0.6074 0.041 Uiso 1 1 calc R . .
C66 C 0.1115(4) 0.1460(2) 0.7048(2) 0.0273(7) Uani 1 1 d . . .
H66 H 0.0878 0.1892 0.7360 0.033 Uiso 1 1 calc R . .
C100 C 0.4029(5) 0.4513(3) 0.0781(2) 0.0472(11) Uani 1 1 d . . .
H10A H 0.3404 0.4446 0.1128 0.057 Uiso 1 1 calc R . .
H10B H 0.4410 0.5154 0.0795 0.057 Uiso 1 1 calc R . .
Cl1 Cl 0.30441(17) 0.41664(11) -0.01200(8) 0.0742(4) Uani 1 1 d . . .
Cl2 Cl 0.54350(15) 0.39031(9) 0.10885(8) 0.0653(3) Uani 1 1 d . . .
C200 C 0.1168(14) 0.5807(9) 0.4209(7) 0.085(4) Uani 0.75 1 d P . .
C201 C 0.191(4) 0.583(2) 0.439(2) 0.082(14) Uani 0.25 1 d P . .
Cl3A Cl 0.2009(3) 0.67082(14) 0.38313(15) 0.0894(7) Uani 0.90 1 d P . .
Cl3B Cl 0.280(3) 0.6419(15) 0.4020(18) 0.122(11) Uani 0.10 1 d P . .
Cl4A Cl 0.216(2) 0.5542(10) 0.5065(9) 0.106(5) Uani 0.32 1 d P . .
Cl4B Cl 0.3581(12) 0.5748(4) 0.4957(4) 0.105(3) Uani 0.26 1 d P . .
Cl4C Cl 0.168(2) 0.5705(11) 0.5137(10) 0.109(6) Uani 0.26 1 d P . .
Cl4D Cl 0.050(3) 0.5910(11) 0.4766(14) 0.154(9) Uani 0.16 1 d P . .

loop_
_atom_site_aniso_label
_atom_site_aniso_U_11
_atom_site_aniso_U_22
_atom_site_aniso_U_33
_atom_site_aniso_U_23
_atom_site_aniso_U_13
_atom_site_aniso_U_12
W 0.01999(7) 0.02586(7) 0.02088(7) 0.00313(5) 0.00727(5) 0.00862(5)
C1 0.0168(15) 0.0277(17) 0.0230(17) -0.0005(13) 0.0065(13) 0.0023(13)
B2 0.0247(19) 0.0251(19) 0.0199(18) -0.0005(15) 0.0039(15) 0.0031(15)
B3 0.0259(19) 0.0273(19) 0.0225(19) 0.0066(15) 0.0106(16) 0.0100(15)
B4 0.0178(17) 0.032(2) 0.0247(19) 0.0014(16) 0.0072(15) 0.0051(15)
B5 0.0194(18) 0.0284(19) 0.0249(19) -0.0027(15) 0.0053(15) 0.0041(15)
B6 0.0220(19) 0.029(2) 0.025(2) 0.0038(16) 0.0046(16) -0.0018(15)
B7 0.0261(19) 0.0263(19) 0.026(2) 0.0044(16) 0.0042(16) 0.0056(16)
B8 0.0194(18) 0.038(2) 0.0231(19) 0.0051(16) 0.0024(15) 0.0065(16)
B9 0.0165(17) 0.038(2) 0.0213(19) -0.0033(16) 0.0023(15) 0.0006(16)
B10 0.0209(19) 0.039(2) 0.023(2) -0.0011(16) 0.0069(16) 0.0017(16)
B11 0.026(2) 0.040(2) 0.0190(19) 0.0049(16) 0.0040(16) 0.0036(17)
C2 0.036(2) 0.042(2) 0.030(2) 0.0121(16) 0.0103(17) 0.0180(17)
O2 0.0379(16) 0.084(2) 0.0502(19) 0.0281(17) 0.0285(15) 0.0264(16)
C3 0.050(2) 0.037(2) 0.028(2) 0.0044(17) 0.0110(18) 0.0169(18)
O3 0.112(3) 0.059(2) 0.0297(17) -0.0088(16) -0.0030(19) 0.022(2)
C4 0.0288(19) 0.038(2) 0.035(2) 0.0069(16) 0.0125(16) 0.0136(16)
O4 0.0536(19) 0.0323(16) 0.080(2) 0.0152(15) 0.0345(18) 0.0174(14)
N1 0.0187(14) 0.0396(17) 0.0264(16) 0.0029(13) 0.0080(12) 0.0089(13)
C5 0.0283(19) 0.047(2) 0.042(2) 0.0069(18) 0.0145(17) 0.0168(17)
C6 0.038(2) 0.047(2) 0.062(3) -0.005(2) 0.020(2) 0.018(2)
C7 0.032(2) 0.065(3) 0.050(3) 0.014(2) 0.009(2) 0.026(2)
C8 0.029(2) 0.060(3) 0.060(3) 0.007(2) 0.022(2) 0.0110(19)
N2 0.0218(13) 0.0223(14) 0.0177(13) 0.0003(11) 0.0046(11) 0.0004(11)
P1 0.0177(4) 0.0182(4) 0.0185(4) 0.0020(3) 0.0045(3) 0.0034(3)
C11 0.0239(16) 0.0200(15) 0.0194(16) -0.0013(12) 0.0016(13) 0.0048(13)
C12 0.0327(19) 0.0265(18) 0.033(2) 0.0071(15) 0.0093(16) 0.0075(15)
C13 0.050(2) 0.0284(19) 0.037(2) 0.0079(16) 0.0053(19) 0.0121(18)
C14 0.053(3) 0.033(2) 0.047(3) 0.0057(18) 0.003(2) 0.0265(19)
C15 0.040(2) 0.048(2) 0.052(3) 0.003(2) 0.014(2) 0.025(2)
C16 0.035(2) 0.035(2) 0.031(2) 0.0022(16) 0.0107(16) 0.0141(16)
C21 0.0191(15) 0.0200(15) 0.0222(16) 0.0018(12) 0.0040(13) 0.0036(12)
C22 0.0266(18) 0.0316(18) 0.0218(17) 0.0044(14) 0.0065(14) -0.0008(14)
C23 0.037(2) 0.043(2) 0.0201(18) 0.0041(16) -0.0009(16) -0.0034(17)
C24 0.0263(18) 0.0334(19) 0.031(2) 0.0021(15) -0.0031(15) -0.0042(15)
C25 0.0254(18) 0.034(2) 0.036(2) 0.0040(16) 0.0041(16) -0.0055(15)
C26 0.0281(18) 0.0334(19) 0.0223(17) 0.0057(14) 0.0045(15) -0.0014(15)
C31 0.0215(16) 0.0165(15) 0.0241(17) 0.0015(12) 0.0085(13) 0.0019(12)
C32 0.0315(19) 0.0318(19) 0.0292(19) 0.0029(15) 0.0054(16) 0.0125(15)
C33 0.040(2) 0.037(2) 0.045(2) 0.0039(18) 0.0170(19) 0.0193(18)
C34 0.045(2) 0.033(2) 0.036(2) -0.0020(16) 0.0203(18) 0.0099(17)
C35 0.038(2) 0.039(2) 0.0241(18) -0.0033(15) 0.0109(16) 0.0067(17)
C36 0.0264(17) 0.0311(18) 0.0257(18) 0.0030(14) 0.0084(14) 0.0070(14)
P2 0.0168(4) 0.0197(4) 0.0189(4) 0.0016(3) 0.0050(3) 0.0022(3)
C41 0.0198(16) 0.0272(17) 0.0223(17) 0.0044(13) 0.0077(13) 0.0054(13)
C42 0.0262(18) 0.037(2) 0.040(2) 0.0014(17) 0.0126(17) 0.0018(16)
C43 0.028(2) 0.056(3) 0.052(3) 0.002(2) 0.0204(19) 0.0005(19)
C44 0.035(2) 0.066(3) 0.042(2) 0.008(2) 0.0239(19) 0.012(2)
C45 0.044(2) 0.050(2) 0.030(2) 0.0021(18) 0.0158(18) 0.0182(19)
C46 0.0253(17) 0.0364(19) 0.0250(18) 0.0037(15) 0.0081(14) 0.0093(15)
C51 0.0196(15) 0.0233(16) 0.0167(15) 0.0015(12) 0.0058(12) 0.0031(12)
C52 0.0224(17) 0.0270(17) 0.0275(18) 0.0039(14) 0.0024(14) -0.0002(14)
C53 0.0326(19) 0.0229(17) 0.037(2) 0.0047(15) 0.0088(16) 0.0031(14)
C54 0.037(2) 0.0301(18) 0.0281(19) 0.0120(15) 0.0134(16) 0.0144(15)
C55 0.0214(17) 0.038(2) 0.0279(18) 0.0099(15) 0.0076(14) 0.0086(15)
C56 0.0220(16) 0.0287(17) 0.0256(17) 0.0050(14) 0.0104(14) 0.0025(13)
C61 0.0179(15) 0.0221(16) 0.0198(16) 0.0002(12) 0.0026(13) -0.0003(12)
C62 0.0325(19) 0.0269(18) 0.0278(19) 0.0016(14) 0.0046(15) 0.0102(15)
C63 0.046(2) 0.033(2) 0.0261(19) -0.0044(15) 0.0063(17) 0.0082(17)
C64 0.036(2) 0.035(2) 0.0214(18) -0.0001(15) -0.0026(15) 0.0001(16)
C65 0.034(2) 0.035(2) 0.0288(19) 0.0037(16) -0.0019(16) 0.0091(16)
C66 0.0272(18) 0.0281(18) 0.0259(18) -0.0019(14) 0.0035(14) 0.0077(14)
C100 0.057(3) 0.048(3) 0.041(2) -0.005(2) 0.024(2) 0.007(2)
Cl1 0.0829(10) 0.0785(10) 0.0504(8) -0.0065(7) 0.0077(7) -0.0077(8)
Cl2 0.0631(8) 0.0679(8) 0.0739(9) 0.0108(7) 0.0280(7) 0.0195(7)
C200 0.106(9) 0.074(7) 0.063(6) 0.013(5) 0.021(7) -0.030(7)
C201 0.08(2) 0.053(15) 0.12(3) -0.035(18) 0.07(2) -0.049(18)
Cl3A 0.119(2) 0.0523(11) 0.1027(15) 0.0059(10) 0.0448(15) 0.0005(11)
Cl3B 0.15(2) 0.069(14) 0.18(3) -0.038(15) 0.13(2) -0.024(13)
Cl4A 0.171(13) 0.080(5) 0.064(7) 0.010(4) 0.003(7) 0.057(7)
Cl4B 0.153(8) 0.055(4) 0.085(5) -0.022(3) -0.010(5) 0.017(4)
Cl4C 0.164(17) 0.106(12) 0.045(5) 0.005(7) 0.029(9) -0.030(11)
Cl4D 0.22(2) 0.091(10) 0.186(19) -0.049(12) 0.149(18) -0.002(13)

loop_
_atom_type_symbol
_atom_type_description
_atom_type_scat_dispersion_real
_atom_type_scat_dispersion_imag
_atom_type_scat_source
C C 0.0033 0.0016 'International Tables Vol C Tables 4.2.6.8 and 6.1.1.4'
H H 0.0000 0.0000 'International Tables Vol C Tables 4.2.6.8 and 6.1.1.4'
B B 0.0013 0.0007 'International Tables Vol C Tables 4.2.6.8 and 6.1.1.4'
N N 0.0061 0.0033 'International Tables Vol C Tables 4.2.6.8 and 6.1.1.4'
O O 0.0106 0.0060 'International Tables Vol C Tables 4.2.6.8 and 6.1.1.4'
P P 0.1023 0.0942 'International Tables Vol C Tables 4.2.6.8 and 6.1.1.4'
Cl Cl 0.1484 0.1585 'International Tables Vol C Tables 4.2.6.8 and 6.1.1.4'
W W -0.8490 6.8722 'International Tables Vol C Tables 4.2.6.8 and 6.1.1.4'

loop_
_geom_angle_atom_site_label_1
_geom_angle_atom_site_label_2
_geom_angle_atom_site_label_3
_geom_angle
_geom_angle_site_symmetry_1
_geom_angle_site_symmetry_3
_geom_angle_publ_flag
C4 W C3 105.29(16) . . y
C4 W C2 82.76(15) . . y
C3 W C2 80.86(17) . . y
C4 W C1 114.00(14) . . y
C3 W C1 114.31(15) . . y
C2 W C1 151.15(14) . . y
C4 W N1 94.53(13) . . y
C3 W N1 91.44(15) . . y
C2 W N1 170.80(13) . . y
C1 W N1 37.55(11) . . y
C4 W B2 159.14(14) . . y
C3 W B2 84.90(15) . . y
C2 W B2 117.24(14) . . y
C1 W B2 45.45(13) . . ?
N1 W B2 66.63(12) . . y
C4 W B5 86.62(15) . . y
C3 W B5 160.10(16) . . y
C2 W B5 117.01(15) . . y
C1 W B5 45.78(13) . . ?
N1 W B5 71.44(12) . . y
B2 W B5 79.08(14) . . ?
C4 W B4 103.45(15) . . y
C3 W B4 142.38(14) . . y
C2 W B4 79.21(14) . . y
C1 W B4 74.20(13) . . ?
N1 W B4 109.99(12) . . y
B2 W B4 76.47(13) . . ?
B5 W B4 43.79(13) . . ?
C4 W B3 146.23(15) . . y
C3 W B3 99.79(15) . . y
C2 W B3 79.25(14) . . y
C1 W B3 74.16(12) . . ?
N1 W B3 107.21(12) . . y
B2 W B3 43.81(13) . . ?
B5 W B3 76.62(13) . . ?
B4 W B3 45.19(13) . . ?
N1 C1 B10 136.4(3) . . y
N1 C1 B6 129.1(3) . . y
B10 C1 B6 64.1(2) . . ?
N1 C1 B2 105.1(3) . . y
B10 C1 B2 115.3(3) . . ?
B6 C1 B2 61.6(2) . . ?
N1 C1 B5 114.6(3) . . y
B10 C1 B5 61.8(2) . . ?
B6 C1 B5 115.0(3) . . ?
B2 C1 B5 115.8(2) . . ?
N1 C1 W 75.37(18) . . y
B10 C1 W 131.6(2) . . ?
B6 C1 W 131.3(2) . . ?
B2 C1 W 72.04(17) . . ?
B5 C1 W 72.01(17) . . ?
B7 B2 C1 103.7(3) . . ?
B7 B2 B6 61.0(2) . . ?
C1 B2 B6 57.7(2) . . ?
B7 B2 B3 62.1(2) . . ?
C1 B2 B3 103.8(3) . . ?
B6 B2 B3 110.7(3) . . ?
B7 B2 W 125.2(2) . . ?
C1 B2 W 62.52(16) . . ?
B6 B2 W 118.4(2) . . ?
B3 B2 W 70.26(17) . . ?
B2 B3 B8 105.3(3) . . ?
B2 B3 B7 58.1(2) . . ?
B8 B3 B7 58.7(2) . . ?
B2 B3 B4 108.3(3) . . ?
B8 B3 B4 59.0(2) . . ?
B7 B3 B4 106.4(3) . . ?
B2 B3 W 65.93(17) . . ?
B8 B3 W 119.1(2) . . ?
B7 B3 W 118.0(2) . . ?
B4 B3 W 67.25(16) . . ?
B5 B4 B8 105.5(3) . . ?
B5 B4 B9 57.8(2) . . ?
B8 B4 B9 58.7(2) . . ?
B5 B4 B3 108.9(3) . . ?
B8 B4 B3 59.0(2) . . ?
B9 B4 B3 106.4(3) . . ?
B5 B4 W 66.28(17) . . ?
B8 B4 W 119.4(2) . . ?
B9 B4 W 117.9(2) . . ?
B3 B4 W 67.56(17) . . ?
B9 B5 C1 103.1(3) . . ?
B9 B5 B4 62.3(2) . . ?
C1 B5 B4 103.1(3) . . ?
B9 B5 B10 61.1(2) . . ?
C1 B5 B10 57.1(2) . . ?
B4 B5 B10 110.8(3) . . ?
B9 B5 W 124.9(2) . . ?
C1 B5 W 62.21(16) . . ?
B4 B5 W 69.93(18) . . ?
B10 B5 W 117.7(2) . . ?
C1 B6 B2 60.8(2) . . ?
C1 B6 B11 103.4(3) . . ?
B2 B6 B11 107.4(3) . . ?
C1 B6 B7 104.4(3) . . ?
B2 B6 B7 58.9(2) . . ?
B11 B6 B7 59.8(2) . . ?
C1 B6 B10 58.0(2) . . ?
B2 B6 B10 109.6(3) . . ?
B11 B6 B10 59.9(2) . . ?
B7 B6 B10 108.1(3) . . ?
B2 B7 B8 107.9(3) . . ?
B2 B7 B11 108.7(3) . . ?
B8 B7 B11 60.6(2) . . ?
B2 B7 B6 60.2(2) . . ?
B8 B7 B6 108.0(3) . . ?
B11 B7 B6 60.0(2) . . ?
B2 B7 B3 59.8(2) . . ?
B8 B7 B3 60.3(2) . . ?
B11 B7 B3 109.3(3) . . ?
B6 B7 B3 108.2(3) . . ?
B7 B8 B9 108.5(3) . . ?
B7 B8 B11 59.7(2) . . ?
B9 B8 B11 59.6(2) . . ?
B7 B8 B3 61.0(2) . . ?
B9 B8 B3 110.6(3) . . ?
B11 B8 B3 109.2(3) . . ?
B7 B8 B4 110.5(3) . . ?
B9 B8 B4 61.1(2) . . ?
B11 B8 B4 109.2(3) . . ?
B3 B8 B4 61.9(2) . . ?
B5 B9 B11 109.4(3) . . ?
B5 B9 B8 108.3(3) . . ?
B11 B9 B8 60.6(2) . . ?
B5 B9 B10 60.6(2) . . ?
B11 B9 B10 60.2(2) . . ?
B8 B9 B10 108.3(3) . . ?
B5 B9 B4 59.8(2) . . ?
B11 B9 B4 109.3(3) . . ?
B8 B9 B4 60.2(2) . . ?
B10 B9 B4 108.4(3) . . ?
C1 B10 B5 61.1(2) . . ?
C1 B10 B11 103.0(3) . . ?
B5 B10 B11 106.7(3) . . ?
C1 B10 B9 103.9(3) . . ?
B5 B10 B9 58.2(2) . . ?
B11 B10 B9 59.4(2) . . ?
C1 B10 B6 58.0(2) . . ?
B5 B10 B6 109.4(3) . . ?
B11 B10 B6 59.4(2) . . ?
B9 B10 B6 107.0(3) . . ?
B9 B11 B7 108.6(3) . . ?
B9 B11 B6 108.9(3) . . ?
B7 B11 B6 60.2(2) . . ?
B9 B11 B10 60.4(2) . . ?
B7 B11 B10 109.1(3) . . ?
B6 B11 B10 60.7(2) . . ?
B9 B11 B8 59.7(2) . . ?
B7 B11 B8 59.7(2) . . ?
B6 B11 B8 107.4(3) . . ?
B10 B11 B8 107.7(3) . . ?
O2 C2 W 178.8(4) . . y
O3 C3 W 175.3(4) . . y
O4 C4 W 176.5(4) . . y
H1 N1 C1 113(3) . . y
H1 N1 C5 99(3) . . y
C1 N1 C5 127.8(3) . . y
H1 N1 W 111(3) . . y
C1 N1 W 67.08(16) . . y
C5 N1 W 137.3(2) . . y
N1 C5 C8 107.0(3) . . ?
N1 C5 C7 105.6(3) . . ?
C8 C5 C7 111.6(4) . . ?
N1 C5 C6 112.3(3) . . ?
C8 C5 C6 110.3(4) . . ?
C7 C5 C6 110.0(4) . . ?
P2 N2 P1 134.46(18) . . ?
N2 P1 C21 107.54(15) . . ?
N2 P1 C11 111.13(15) . . ?
C21 P1 C11 108.27(15) . . ?
N2 P1 C31 115.50(14) . . ?
C21 P1 C31 106.30(15) . . ?
C11 P1 C31 107.78(15) . . ?
C16 C11 C12 119.2(3) . . ?
C16 C11 P1 119.2(3) . . ?
C12 C11 P1 121.6(3) . . ?
C13 C12 C11 120.0(4) . . ?
C14 C13 C12 120.0(4) . . ?
C15 C14 C13 120.8(4) . . ?
C14 C15 C16 119.9(4) . . ?
C15 C16 C11 120.1(4) . . ?
C22 C21 C26 119.6(3) . . ?
C22 C21 P1 120.7(3) . . ?
C26 C21 P1 119.8(3) . . ?
C23 C22 C21 119.8(3) . . ?
C24 C23 C22 119.9(3) . . ?
C25 C24 C23 120.8(3) . . ?
C24 C25 C26 120.0(3) . . ?
C25 C26 C21 119.9(3) . . ?
C36 C31 C32 119.7(3) . . ?
C36 C31 P1 121.3(2) . . ?
C32 C31 P1 118.9(3) . . ?
C33 C32 C31 119.4(3) . . ?
C34 C33 C32 120.5(3) . . ?
C35 C34 C33 120.1(3) . . ?
C34 C35 C36 120.4(4) . . ?
C35 C36 C31 119.9(3) . . ?
N2 P2 C61 114.60(15) . . ?
N2 P2 C51 110.34(15) . . ?
C61 P2 C51 108.97(15) . . ?
N2 P2 C41 109.07(15) . . ?
C61 P2 C41 105.70(15) . . ?
C51 P2 C41 107.86(15) . . ?
C46 C41 C42 120.3(3) . . ?
C46 C41 P2 119.9(3) . . ?
C42 C41 P2 119.8(3) . . ?
C43 C42 C41 119.9(4) . . ?
C42 C43 C44 120.1(4) . . ?
C45 C44 C43 120.3(4) . . ?
C44 C45 C46 120.0(4) . . ?
C41 C46 C45 119.5(4) . . ?
C52 C51 C56 119.4(3) . . ?
C52 C51 P2 120.6(2) . . ?
C56 C51 P2 119.9(2) . . ?
C53 C52 C51 120.2(3) . . ?
C54 C53 C52 120.2(3) . . ?
C53 C54 C55 119.8(3) . . ?
C54 C55 C56 120.6(3) . . ?
C55 C56 C51 119.8(3) . . ?
C62 C61 C66 119.3(3) . . ?
C62 C61 P2 122.9(3) . . ?
C66 C61 P2 117.5(2) . . ?
C61 C62 C63 120.1(3) . . ?
C64 C63 C62 120.3(3) . . ?
C63 C64 C65 120.2(3) . . ?
C66 C65 C64 119.9(3) . . ?
C65 C66 C61 120.2(3) . . ?
Cl1 C100 Cl2 112.5(2) . . ?
Cl4D C200 Cl3A 122.9(12) . . ?
Cl4C C200 Cl3A 118.1(9) . . ?
Cl4A C200 Cl3A 113.0(10) . . ?
Cl4C C200 Cl3B 101.7(15) . . ?
Cl3A C201 Cl4D 107(3) . . ?
Cl3A C201 Cl4B 110.4(13) . . ?
Cl4D C201 Cl4B 122(3) . . ?

loop_
_geom_bond_atom_site_label_1
_geom_bond_atom_site_label_2
_geom_bond_distance
_geom_bond_site_symmetry_2
_geom_bond_publ_flag
W C4 1.986(4) . y
W C3 1.998(4) . y
W C2 2.004(4) . y
W C1 2.181(3) . y
W N1 2.291(3) . y
W B2 2.338(4) . y
W B5 2.344(4) . y
W B4 2.405(4) . y
W B3 2.410(4) . y
C1 N1 1.443(4) . y
C1 B10 1.695(5) . ?
C1 B6 1.696(5) . ?
C1 B2 1.752(5) . ?
C1 B5 1.767(5) . ?
B2 B7 1.741(5) . ?
B2 B6 1.765(5) . ?
B2 B3 1.773(5) . ?
B3 B8 1.798(6) . ?
B3 B7 1.812(5) . ?
B3 B4 1.850(6) . ?
B4 B5 1.772(5) . ?
B4 B8 1.799(6) . ?
B4 B9 1.815(5) . ?
B5 B9 1.735(5) . ?
B5 B10 1.779(6) . ?
B6 B11 1.775(6) . ?
B6 B7 1.779(6) . ?
B6 B10 1.798(6) . ?
B7 B8 1.770(6) . ?
B7 B11 1.770(6) . ?
B8 B9 1.772(6) . ?
B8 B11 1.787(6) . ?
B9 B11 1.769(6) . ?
B9 B10 1.787(5) . ?
B10 B11 1.785(6) . ?
C2 O2 1.149(5) . y
C3 O3 1.148(5) . y
C4 O4 1.152(5) . y
N1 H1 1.01(5) . y
N1 C5 1.499(4) . y
C5 C8 1.515(6) . ?
C5 C7 1.524(6) . ?
C5 C6 1.531(6) . ?
N2 P2 1.585(3) . ?
N2 P1 1.588(3) . ?
P1 C21 1.793(3) . ?
P1 C11 1.795(3) . ?
P1 C31 1.801(3) . ?
C11 C16 1.392(5) . ?
C11 C12 1.396(5) . ?
C12 C13 1.387(5) . ?
C13 C14 1.373(6) . ?
C14 C15 1.373(6) . ?
C15 C16 1.390(5) . ?
C21 C22 1.393(5) . ?
C21 C26 1.396(5) . ?
C22 C23 1.388(5) . ?
C23 C24 1.379(5) . ?
C24 C25 1.371(5) . ?
C25 C26 1.385(5) . ?
C31 C36 1.387(5) . ?
C31 C32 1.402(5) . ?
C32 C33 1.387(5) . ?
C33 C34 1.377(6) . ?
C34 C35 1.376(5) . ?
C35 C36 1.386(5) . ?
P2 C61 1.797(3) . ?
P2 C51 1.799(3) . ?
P2 C41 1.801(3) . ?
C41 C46 1.389(5) . ?
C41 C42 1.393(5) . ?
C42 C43 1.380(5) . ?
C43 C44 1.386(6) . ?
C44 C45 1.385(6) . ?
C45 C46 1.392(5) . ?
C51 C52 1.395(5) . ?
C51 C56 1.395(5) . ?
C52 C53 1.386(5) . ?
C53 C54 1.383(5) . ?
C54 C55 1.384(5) . ?
C55 C56 1.385(5) . ?
C61 C62 1.386(5) . ?
C61 C66 1.403(5) . ?
C62 C63 1.386(5) . ?
C63 C64 1.380(5) . ?
C64 C65 1.384(5) . ?
C65 C66 1.380(5) . ?
C100 Cl1 1.739(5) . ?
C100 Cl2 1.757(5) . ?
C200 Cl4C 1.68(2) . ?
C200 Cl4A 1.73(2) . ?
C200 Cl3A 1.751(11) . ?
C200 Cl3B 1.86(2) . ?
C201 Cl3A 1.71(4) . ?
C201 Cl4D 1.71(4) . ?
C201 Cl4B 1.74(5) . ?
